data_2217012
loop_
_publ_author_name
'Wei-Ping Wu'
'Feng-Chun Zeng'
'Yu Wu'
'Jian Peng'

_publ_section_title
;
 <i>catena</i>-Poly[[[triaquacopper(II)]-\m~2~-pyrazine-2,3-dicarboxylato]
 monohydrate]
;
_journal_coeditor_code DN2285
_journal_issue 1
_journal_name_full 'Acta Crystallographica Section E'
_journal_page_first m61
_journal_page_last m61
_journal_paper_doi 10.1107/S1600536807062800
_journal_volume 64
_journal_year 2008
_chemical_formula_iupac '[Cu (C6 H2 N2 O4) (H2 O)3], H2 O'
_chemical_formula_moiety 'C6 H8 Cu N2 O7, H2 O'
_chemical_formula_sum 'C6 H10 Cu N2 O8'
_chemical_formula_weight 301.70
_chemical_name_systematic
;
catena-Poly[[[triaquacopper(II)]-\m~2~-pyrazine-2,3-dicarboxylato]
monohydrate]
;
_space_group_IT_number 9
_symmetry_cell_setting monoclinic
_symmetry_space_group_name_Hall 'C -2yc'
_symmetry_space_group_name_H-M 'C 1 c 1'
_atom_sites_solution_hydrogens geom
_atom_sites_solution_primary direct
_atom_sites_solution_secondary difmap
_audit_creation_method SHELXL-97
_cell_angle_alpha 90.00
_cell_angle_beta 114.4120(10)
_cell_angle_gamma 90.00
_cell_formula_units_Z 4
_cell_length_a 8.4254(4)
_cell_length_b 18.0692(8)
_cell_length_c 7.4187(3)
_cell_measurement_reflns_used 1683
_cell_measurement_temperature 298(2)
_cell_measurement_theta_max 25.17
_cell_measurement_theta_min 2.25
_cell_volume 1028.45(8)
_computing_cell_refinement 'SAINT (Bruker, 2004)'
_computing_data_collection 'APEX2 (Bruker, 2004)'
_computing_data_reduction 'SAINT (Bruker, 2004)'
_computing_molecular_graphics 'ORTEPIII (Burnett & Johnson, 1996) and PLATON (Spek, 2003)'
_computing_publication_material 'SHELXL97 (Sheldrick, 1997)'
_computing_structure_refinement 'SHELXL97 (Sheldrick, 1997)'
_computing_structure_solution 'SHELXS97 (Sheldrick, 1997)'
_diffrn_ambient_temperature 298(2)
_diffrn_measured_fraction_theta_full 0.969
_diffrn_measured_fraction_theta_max 0.969
_diffrn_measurement_device_type 'Bruker APEXII area-detector diffractometer'
_diffrn_measurement_method '\f and \w scan'
_diffrn_radiation_monochromator graphite
_diffrn_radiation_source 'fine-focus sealed tube'
_diffrn_radiation_type MoK\a
_diffrn_radiation_wavelength 0.71073
_diffrn_reflns_av_R_equivalents 0.0670
_diffrn_reflns_av_sigmaI/netI 0.0502
_diffrn_reflns_limit_h_max 9
_diffrn_reflns_limit_h_min -10
_diffrn_reflns_limit_k_max 20
_diffrn_reflns_limit_k_min -21
_diffrn_reflns_limit_l_max 8
_diffrn_reflns_limit_l_min -8
_diffrn_reflns_number 3079
_diffrn_reflns_theta_full 25.17
_diffrn_reflns_theta_max 25.17
_diffrn_reflns_theta_min 2.25
_diffrn_standards_interval_count 0
_diffrn_standards_number 0
_exptl_absorpt_coefficient_mu 2.160
_exptl_absorpt_correction_T_max 0.6597
_exptl_absorpt_correction_T_min 0.5185
_exptl_absorpt_correction_type multi-scan
_exptl_absorpt_process_details '(SADABS; Sheldrick, 2004)'
_exptl_crystal_colour blue
_exptl_crystal_density_diffrn 1.949
_exptl_crystal_density_method 'not measured'
_exptl_crystal_description block
_exptl_crystal_F_000 612
_exptl_crystal_size_max 0.28
_exptl_crystal_size_mid 0.25
_exptl_crystal_size_min 0.17
_refine_diff_density_max 0.669
_refine_diff_density_min -1.079
_refine_ls_abs_structure_details 'Flack (1983), 758 Friedel pairs'
_refine_ls_abs_structure_Flack -0.04(2)
_refine_ls_extinction_method none
_refine_ls_goodness_of_fit_ref 1.109
_refine_ls_hydrogen_treatment constr
_refine_ls_matrix_type full
_refine_ls_number_parameters 156
_refine_ls_number_reflns 1683
_refine_ls_number_restraints 2
_refine_ls_restrained_S_all 1.108
_refine_ls_R_factor_all 0.0365
_refine_ls_R_factor_gt 0.0362
_refine_ls_shift/su_max 0.000
_refine_ls_shift/su_mean 0.000
_refine_ls_structure_factor_coef Fsqd
_refine_ls_weighting_details 'calc w=1/[\s^2^(Fo^2^)+(0.0632P)^2^+0.0000P] where P=(Fo^2^+2Fc^2^)/3'
_refine_ls_weighting_scheme calc
_refine_ls_wR_factor_gt 0.0889
_refine_ls_wR_factor_ref 0.0891
_reflns_number_gt 1654
_reflns_number_total 1683
_reflns_threshold_expression I>2\s(I)
_cod_data_source_file dn2285.cif
_cod_data_source_block I
_cod_original_sg_symbol_H-M 'C c'
_cod_database_code 2217012
_cod_database_fobs_code 2217012

loop_
_symmetry_equiv_pos_as_xyz
'x, y, z'
'x, -y, z+1/2'
'x+1/2, y+1/2, z'
'x+1/2, -y+1/2, z+1/2'

loop_
_atom_site_type_symbol
_atom_site_label
_atom_site_fract_x
_atom_site_fract_y
_atom_site_fract_z
_atom_site_U_iso_or_equiv
_atom_site_adp_type
_atom_site_calc_flag
_atom_site_refinement_flags
_atom_site_occupancy
Cu Cu1 0.89418(3) 0.118643(19) 0.89933(3) 0.02206(17) Uani d . 1
N N1 0.6873(5) 0.18186(18) 0.9306(5) 0.0277(8) Uani d . 1
N N2 0.4368(5) 0.2821(2) 0.9255(5) 0.0289(10) Uani d . 1
O O1 0.9124(6) 0.34477(15) 0.9145(8) 0.0380(8) Uani d . 1
O O2 0.9816(4) 0.22606(16) 0.9101(5) 0.0311(7) Uani d . 1
O O3 0.5382(5) 0.40933(18) 0.6974(4) 0.0347(8) Uani d . 1
O O4 0.6390(5) 0.42851(17) 1.0176(4) 0.0346(7) Uani d . 1
O O5 0.7715(5) 0.01798(16) 0.8841(6) 0.0428(8) Uani d . 1
H H5A 0.8168 -0.0080 0.9872 0.064 Uiso d R 1
H H5B 0.6618 0.0110 0.8202 0.064 Uiso d R 1
O O6 1.1011(4) 0.07381(17) 0.8605(4) 0.0314(7) Uani d . 1
H H6A 1.1120 0.0292 0.9021 0.047 Uiso d R 1
H H6B 1.1000 0.0780 0.7471 0.047 Uiso d R 1
O O7 0.7584(5) 0.12285(15) 0.5794(5) 0.0302(8) Uani d . 1
H H7A 0.8141 0.1510 0.5379 0.039(15) Uiso d R 1
H H7B 0.6501 0.1250 0.5249 0.033(16) Uiso d R 1
C C1 0.8817(8) 0.2773(2) 0.9095(8) 0.0247(9) Uani d . 1
C C2 0.7074(6) 0.2543(2) 0.9108(6) 0.0229(9) Uani d . 1
C C3 0.5804(6) 0.3047(2) 0.9043(6) 0.0232(9) Uani d . 1
C C4 0.4209(6) 0.2097(3) 0.9474(6) 0.0328(10) Uani d . 1
H H4 0.3237 0.1927 0.9642 0.039 Uiso calc R 1
C C5 0.5417(6) 0.1592(2) 0.9461(6) 0.0322(10) Uani d . 1
H H5 0.5227 0.1089 0.9561 0.039 Uiso calc R 1
C C7 0.5890(6) 0.3869(2) 0.8690(7) 0.0226(9) Uani d . 1
O O8 0.4396(6) -0.0183(3) 0.7257(8) 0.0755(15) Uani d . 1
H H8A 0.3537 0.0099 0.6642 0.113 Uiso d R 1
H H8B 0.4043 -0.0601 0.7463 0.113 Uiso d R 1

loop_
_atom_site_aniso_label
_atom_site_aniso_U_11
_atom_site_aniso_U_22
_atom_site_aniso_U_33
_atom_site_aniso_U_12
_atom_site_aniso_U_13
_atom_site_aniso_U_23
Cu1 0.0207(2) 0.0188(2) 0.0264(2) 0.0014(2) 0.00942(17) -0.00095(19)
N1 0.028(2) 0.0247(17) 0.0301(16) -0.0003(15) 0.0116(15) 0.0023(14)
N2 0.023(3) 0.0329(18) 0.031(2) -0.0011(14) 0.0125(18) -0.0029(15)
O1 0.0243(17) 0.0237(14) 0.065(2) -0.0024(14) 0.0179(14) 0.0017(17)
O2 0.0231(17) 0.0236(14) 0.0479(16) 0.0006(13) 0.0160(14) -0.0014(13)
O3 0.0441(19) 0.0313(16) 0.0264(15) -0.0016(15) 0.0122(13) 0.0034(12)
O4 0.049(2) 0.0275(14) 0.0286(14) -0.0017(14) 0.0175(14) -0.0071(12)
O5 0.0312(17) 0.0303(16) 0.0567(19) -0.0052(14) 0.0080(14) 0.0110(15)
O6 0.0317(16) 0.0314(14) 0.0324(13) 0.0075(14) 0.0145(12) 0.0045(13)
O7 0.0225(18) 0.0338(18) 0.0320(19) -0.0006(11) 0.0088(15) 0.0049(11)
C1 0.020(2) 0.0256(18) 0.0268(16) -0.004(2) 0.0080(14) -0.0001(18)
C2 0.022(2) 0.0225(19) 0.0215(17) -0.0037(16) 0.0063(15) -0.0012(14)
C3 0.019(2) 0.027(2) 0.0194(16) -0.0031(16) 0.0039(14) -0.0017(15)
C4 0.029(3) 0.035(2) 0.042(3) -0.009(2) 0.023(2) -0.0048(16)
C5 0.034(3) 0.0257(19) 0.039(2) -0.0028(19) 0.0162(18) -0.0010(17)
C7 0.020(2) 0.025(2) 0.024(2) 0.0004(15) 0.0112(17) -0.0018(14)
O8 0.031(2) 0.062(3) 0.102(3) -0.0071(18) -0.004(2) 0.021(2)

loop_
_atom_type_symbol
_atom_type_description
_atom_type_scat_dispersion_real
_atom_type_scat_dispersion_imag
_atom_type_scat_source
C C 0.0033 0.0016 'International Tables Vol C Tables 4.2.6.8 and 6.1.1.4'
H H 0.0000 0.0000 'International Tables Vol C Tables 4.2.6.8 and 6.1.1.4'
N N 0.0061 0.0033 'International Tables Vol C Tables 4.2.6.8 and 6.1.1.4'
O O 0.0106 0.0060 'International Tables Vol C Tables 4.2.6.8 and 6.1.1.4'
Cu Cu 0.3201 1.2651 'International Tables Vol C Tables 4.2.6.8 and 6.1.1.4'

loop_
_geom_angle_atom_site_label_1
_geom_angle_atom_site_label_2
_geom_angle_atom_site_label_3
_geom_angle_site_symmetry_1
_geom_angle_site_symmetry_3
_geom_angle
O6 Cu1 O2 . . 93.81(13)
O6 Cu1 O5 . . 94.56(15)
O2 Cu1 O5 . . 171.41(14)
O6 Cu1 O3 . 4 84.14(13)
O2 Cu1 O3 . 4 98.28(13)
O5 Cu1 O3 . 4 84.50(14)
O6 Cu1 O7 . . 87.38(13)
O2 Cu1 O7 . . 91.59(12)
O5 Cu1 O7 . . 86.87(14)
O3 Cu1 O7 4 . 167.38(13)
O6 Cu1 N1 . . 171.52(13)
O2 Cu1 N1 . . 77.94(13)
O5 Cu1 N1 . . 93.62(15)
O3 Cu1 N1 4 . 98.85(14)
O7 Cu1 N1 . . 90.86(14)
C2 N1 C5 . . 118.1(4)
C2 N1 Cu1 . . 111.0(3)
C5 N1 Cu1 . . 130.5(3)
C4 N2 C3 . . 116.9(4)
C1 O2 Cu1 . . 117.8(3)
C7 O3 Cu1 . 4_454 144.4(3)
Cu1 O5 H5A . . 114.2
Cu1 O5 H5B . . 124.0
H5A O5 H5B . . 113.7
Cu1 O6 H6A . . 107.0
Cu1 O6 H6B . . 116.5
H6A O6 H6B . . 113.7
Cu1 O7 H7A . . 107.6
Cu1 O7 H7B . . 120.6
H7A O7 H7B . . 117.6
O1 C1 O2 . . 126.5(6)
O1 C1 C2 . . 117.0(5)
O2 C1 C2 . . 116.5(4)
N1 C2 C3 . . 121.0(4)
N1 C2 C1 . . 115.6(4)
C3 C2 C1 . . 123.2(4)
N2 C3 C2 . . 120.8(4)
N2 C3 C7 . . 115.3(4)
C2 C3 C7 . . 123.9(4)
N2 C4 C5 . . 122.8(5)
N2 C4 H4 . . 118.6
C5 C4 H4 . . 118.6
N1 C5 C4 . . 120.3(4)
N1 C5 H5 . . 119.8
C4 C5 H5 . . 119.8
O3 C7 O4 . . 123.9(4)
O3 C7 C3 . . 118.7(4)
O4 C7 C3 . . 117.3(4)
H8A O8 H8B . . 110.3

loop_
_geom_bond_atom_site_label_1
_geom_bond_atom_site_label_2
_geom_bond_site_symmetry_2
_geom_bond_distance
Cu1 O6 . 2.048(3)
Cu1 O2 . 2.066(3)
Cu1 O5 . 2.072(3)
Cu1 O3 4 2.098(3)
Cu1 O7 . 2.169(4)
Cu1 N1 . 2.175(4)
N1 C2 . 1.335(5)
N1 C5 . 1.343(7)
N2 C4 . 1.332(6)
N2 C3 . 1.347(6)
O1 C1 . 1.244(5)
O2 C1 . 1.249(6)
O3 C7 . 1.232(6)
O3 Cu1 4_454 2.098(3)
O4 C7 . 1.255(5)
O5 H5A . 0.8422
O5 H5B . 0.8559
O6 H6A . 0.8539
O6 H6B . 0.8410
O7 H7A . 0.8328
O7 H7B . 0.8323
C1 C2 . 1.530(7)
C2 C3 . 1.391(6)
C3 C7 . 1.515(5)
C4 C5 . 1.369(7)
C4 H4 . 0.9300
C5 H5 . 0.9300
O8 H8A . 0.8483
O8 H8B . 0.8472

loop_
_geom_hbond_atom_site_label_D
_geom_hbond_atom_site_label_H
_geom_hbond_atom_site_label_A
_geom_hbond_site_symmetry_A
_geom_hbond_distance_DH
_geom_hbond_distance_HA
_geom_hbond_distance_DA
_geom_hbond_angle_DHA
O5 H5A O7 2 0.84 2.30 2.953(4) 134.4
O5 H5B O8 . 0.86 1.79 2.630(6) 167.8
O6 H6A O4 3_545 0.85 1.98 2.837(4) 175.8
O6 H6A O3 3_545 0.85 2.57 3.170(5) 128.2
O6 H6B O4 4_554 0.84 1.87 2.691(4) 166.8
O7 H7A N2 4_554 0.83 1.98 2.817(5) 177.1
O7 H7B O1 4_454 0.83 1.90 2.719(6) 165.9
O8 H8A O4 4_454 0.85 2.02 2.864(6) 176.2
O8 H8B O1 3_445 0.85 2.11 2.898(6) 154.7
